data_7112828
loop_
_publ_author_name
'Bresciani, Stefano'
'Lebl, Tomas'
'Slawin, Alexandra M. Z.'
'O'Hagan, David'

_publ_section_title
;
 Fluorosugars: synthesis of the 2,3,4-trideoxy-2,3,4-trifluoro hexose
 analogues of D-glucose and D-altrose and assessment of their erythrocyte
 transmembrane transport.
;
_journal_issue 30
_journal_name_full 'Chemical communications (Cambridge, England)'
_journal_page_first 5434
_journal_page_last 5436
_journal_paper_doi 10.1039/c0cc01128b
_journal_volume 46
_journal_year 2010
_chemical_absolute_configuration rmad
_chemical_formula_moiety 'C6 H9 F3 O3'
_chemical_formula_sum 'C6 H9 F3 O3'
_chemical_formula_weight 186.13
_chemical_name_systematic
;
?
;
_space_group_IT_number 1
_symmetry_cell_setting triclinic
_symmetry_space_group_name_Hall 'P 1'
_symmetry_space_group_name_H-M 'P 1'
_atom_sites_solution_hydrogens geom
_atom_sites_solution_primary direct
_atom_sites_solution_secondary difmap
_audit_creation_method SHELXL-97
_cell_angle_alpha 88.89(7)
_cell_angle_beta 72.96(6)
_cell_angle_gamma 75.90(5)
_cell_formula_units_Z 2
_cell_length_a 6.373(5)
_cell_length_b 6.623(9)
_cell_length_c 10.220(8)
_cell_measurement_reflns_used 1291
_cell_measurement_temperature 93(2)
_cell_measurement_theta_max 27.7
_cell_measurement_theta_min 3.2
_cell_volume 399.4(7)
_computing_cell_refinement 'CrystalClear (Rigaku Corp., 2004)'
_computing_data_collection 'CrystalClear (Rigaku Corp., 2004)'
_computing_data_reduction 'CrystalClear (Rigaku Corp., 2004)'
_computing_molecular_graphics 'Bruker SHELXTL'
_computing_publication_material 'Bruker SHELXTL'
_computing_structure_refinement 'SHELXL-97 (Sheldrick, 1997)'
_computing_structure_solution 'SHELXS-97 (Sheldrick, 1990)'
_diffrn_ambient_temperature 93(2)
_diffrn_measured_fraction_theta_full 0.980
_diffrn_measured_fraction_theta_max 0.975
_diffrn_measurement_device_type CCD
_diffrn_measurement_method '\w scans'
_diffrn_radiation_monochromator confocal
_diffrn_radiation_source 'rotating anode'
_diffrn_radiation_type MoK\a
_diffrn_radiation_wavelength 0.71073
_diffrn_reflns_av_R_equivalents 0.0235
_diffrn_reflns_av_sigmaI/netI 0.0235
_diffrn_reflns_limit_h_max 7
_diffrn_reflns_limit_h_min -6
_diffrn_reflns_limit_k_max 7
_diffrn_reflns_limit_k_min -7
_diffrn_reflns_limit_l_max 12
_diffrn_reflns_limit_l_min -12
_diffrn_reflns_number 3843
_diffrn_reflns_theta_full 25.00
_diffrn_reflns_theta_max 25.33
_diffrn_reflns_theta_min 3.18
_exptl_absorpt_coefficient_mu 0.164
_exptl_absorpt_correction_T_max 1.000
_exptl_absorpt_correction_T_min 0.930
_exptl_absorpt_correction_type multi-scan
_exptl_absorpt_process_details 'Jacobson, R. (1998) Private communication'
_exptl_crystal_colour Colorless
_exptl_crystal_density_diffrn 1.548
_exptl_crystal_density_method 'not measured'
_exptl_crystal_description Prism
_exptl_crystal_F_000 192
_exptl_crystal_size_max 0.15
_exptl_crystal_size_mid 0.15
_exptl_crystal_size_min 0.03
_refine_diff_density_max 0.347
_refine_diff_density_min -0.349
_refine_diff_density_rms 0.052
_refine_ls_abs_structure_details 'Flack H D (1983), Acta Cryst. A39, 876-881'
_refine_ls_abs_structure_Flack -0.3(6)
_refine_ls_extinction_method none
_refine_ls_goodness_of_fit_ref 1.157
_refine_ls_hydrogen_treatment constr
_refine_ls_matrix_type full
_refine_ls_number_parameters 217
_refine_ls_number_reflns 2297
_refine_ls_number_restraints 3
_refine_ls_restrained_S_all 1.156
_refine_ls_R_factor_all 0.0345
_refine_ls_R_factor_gt 0.0345
_refine_ls_shift/su_max 0.019
_refine_ls_shift/su_mean 0.003
_refine_ls_structure_factor_coef Fsqd
_refine_ls_weighting_details 'calc w=1/[\s^2^(Fo^2^)+(0.0662P)^2^+0.0780P] where P=(Fo^2^+2Fc^2^)/3'
_refine_ls_weighting_scheme calc
_refine_ls_wR_factor_gt 0.0982
_refine_ls_wR_factor_ref 0.0983
_reflns_number_gt 2287
_reflns_number_total 2297
_reflns_threshold_expression >2sigma(I)
_cod_data_source_file c0cc01128b.txt
_cod_data_source_block 9
_cod_depositor_comments
;
The following automatic conversions were performed:

'_symmetry_cell_setting' value 'Triclinic' changed to 'triclinic'
according to
/usr/data/users/saulius/automatic-downloads/retrospective/RSC/lib/dictionaries/cif_core.dic
dictionary named 'cif_core.dic' version 2.4.2 from 2011-04-26.

Automatic conversion script
Id: cif_fix_values 2281 2013-09-26 08:29:07Z andrius 
;
_cod_original_sg_symbol_H-M P1
_cod_database_code 7112828

loop_
_symmetry_equiv_pos_as_xyz
'x, y, z'

loop_
_atom_site_label
_atom_site_type_symbol
_atom_site_fract_x
_atom_site_fract_y
_atom_site_fract_z
_atom_site_U_iso_or_equiv
_atom_site_adp_type
_atom_site_occupancy
_atom_site_symmetry_multiplicity
_atom_site_calc_flag
_atom_site_refinement_flags
O1 O 0.7555(3) 0.9203(2) 0.04172(17) 0.0160(3) Uani 1 1 d .
C1 C 0.6034(4) 1.1128(3) 0.0292(2) 0.0163(5) Uani 1 1 d .
H1A H 0.5306 1.1867 0.1218 0.020 Uiso 1 1 calc R
O2 O 0.7328(3) 1.2335(2) -0.05596(18) 0.0190(4) Uani 1 1 d .
H2O H 0.8012 1.3040 -0.0022 0.029 Uiso 1 1 calc R
C2 C 0.4196(4) 1.0740(3) -0.0271(2) 0.0182(5) Uani 1 1 d .
H2A H 0.3076 1.2088 -0.0278 0.022 Uiso 1 1 calc R
F2 F 0.5211(2) 0.9848(2) -0.16098(14) 0.0209(3) Uani 1 1 d .
C3 C 0.2991(4) 0.9219(3) 0.0570(2) 0.0171(5) Uani 1 1 d .
H3A H 0.1914 0.8846 0.0131 0.021 Uiso 1 1 calc R
F3 F 0.1824(2) 1.02234(19) 0.18702(14) 0.0211(3) Uani 1 1 d .
C4 C 0.4727(4) 0.7293(3) 0.0723(2) 0.0163(5) Uani 1 1 d .
H4A H 0.5546 0.6569 -0.0200 0.020 Uiso 1 1 calc R
F4 F 0.3609(2) 0.59534(19) 0.15686(14) 0.0219(3) Uani 1 1 d .
C5 C 0.6440(4) 0.7856(3) 0.1329(2) 0.0157(5) Uani 1 1 d .
H5A H 0.5628 0.8611 0.2243 0.019 Uiso 1 1 calc R
C6 C 0.8263(4) 0.5980(3) 0.1481(2) 0.0176(5) Uani 1 1 d .
H6A H 0.9270 0.6450 0.1919 0.021 Uiso 1 1 calc R
H6B H 0.7538 0.5004 0.2090 0.021 Uiso 1 1 calc R
O6 O 0.9588(3) 0.4911(2) 0.01916(17) 0.0188(4) Uani 1 1 d .
H6O H 1.0663 0.5702 -0.0303 0.028 Uiso 1 1 calc R
O11 O 1.1888(3) 0.2845(2) -0.28562(16) 0.0175(4) Uani 1 1 d .
C11 C 1.1766(4) 0.1231(3) -0.3717(2) 0.0186(5) Uani 1 1 d .
H11A H 1.3271 0.0199 -0.4037 0.022 Uiso 1 1 calc R
O12 O 1.0137(3) 0.0254(2) -0.29520(18) 0.0208(4) Uani 1 1 d .
H12O H 1.0881 -0.1015 -0.2594 0.031 Uiso 1 1 calc R
C12 C 1.1036(4) 0.2127(4) -0.4946(3) 0.0220(5) Uani 1 1 d .
H12A H 1.1096 0.0977 -0.5586 0.026 Uiso 1 1 calc R
F12 F 0.8851(3) 0.3395(2) -0.44802(17) 0.0305(4) Uani 1 1 d .
C13 C 1.2532(5) 0.3536(4) -0.5697(3) 0.0221(5) Uani 1 1 d .
H13A H 1.1888 0.4304 -0.6400 0.027 Uiso 1 1 calc R
F13 F 1.4683(3) 0.2232(2) -0.63291(15) 0.0278(4) Uani 1 1 d .
C14 C 1.2740(4) 0.5051(3) -0.4691(2) 0.0180(5) Uani 1 1 d .
H14A H 1.1220 0.6021 -0.4267 0.022 Uiso 1 1 calc R
F14 F 1.4260(3) 0.6215(2) -0.53864(15) 0.0273(4) Uani 1 1 d .
C15 C 1.3580(4) 0.3902(3) -0.3564(2) 0.0173(5) Uani 1 1 d .
H15A H 1.5045 0.2853 -0.3985 0.021 Uiso 1 1 calc R
C16 C 1.3892(4) 0.5345(4) -0.2541(3) 0.0198(5) Uani 1 1 d .
H16A H 1.4428 0.4506 -0.1837 0.024 Uiso 1 1 calc R
H16B H 1.5074 0.6060 -0.3022 0.024 Uiso 1 1 calc R
O16 O 1.1868(3) 0.6865(2) -0.18862(18) 0.0226(4) Uani 1 1 d .
H16O H 1.1976 0.7398 -0.1027 0.034 Uiso 1 1 calc R

loop_
_atom_site_aniso_label
_atom_site_aniso_U_11
_atom_site_aniso_U_22
_atom_site_aniso_U_33
_atom_site_aniso_U_23
_atom_site_aniso_U_13
_atom_site_aniso_U_12
O1 0.0142(8) 0.0154(7) 0.0186(8) 0.0030(6) -0.0034(7) -0.0058(6)
C1 0.0175(12) 0.0124(9) 0.0173(11) 0.0008(8) -0.0016(10) -0.0048(8)
O2 0.0215(9) 0.0161(7) 0.0191(8) 0.0015(6) -0.0017(7) -0.0093(6)
C2 0.0187(13) 0.0166(10) 0.0163(12) 0.0022(9) -0.0022(10) -0.0029(9)
F2 0.0224(8) 0.0261(7) 0.0138(7) 0.0024(5) -0.0040(6) -0.0068(5)
C3 0.0166(12) 0.0193(10) 0.0143(12) -0.0001(9) -0.0022(9) -0.0052(9)
F3 0.0175(7) 0.0238(6) 0.0172(7) -0.0009(5) 0.0000(6) -0.0027(5)
C4 0.0164(12) 0.0180(10) 0.0138(12) 0.0029(8) -0.0021(9) -0.0063(9)
F4 0.0200(8) 0.0220(7) 0.0272(8) 0.0104(6) -0.0076(6) -0.0117(6)
C5 0.0175(12) 0.0149(10) 0.0135(12) 0.0015(8) -0.0022(9) -0.0047(9)
C6 0.0183(12) 0.0195(10) 0.0159(12) 0.0046(9) -0.0059(10) -0.0057(9)
O6 0.0170(9) 0.0186(7) 0.0179(9) 0.0000(6) -0.0007(7) -0.0044(6)
O11 0.0206(9) 0.0176(7) 0.0140(8) 0.0015(6) -0.0029(7) -0.0070(6)
C11 0.0198(13) 0.0169(10) 0.0169(12) -0.0016(8) -0.0007(10) -0.0057(9)
O12 0.0220(10) 0.0205(8) 0.0193(9) 0.0011(6) -0.0015(7) -0.0098(7)
C12 0.0211(14) 0.0288(12) 0.0182(13) -0.0011(9) -0.0044(11) -0.0118(10)
F12 0.0194(8) 0.0415(8) 0.0348(9) 0.0097(7) -0.0120(7) -0.0107(6)
C13 0.0236(14) 0.0294(12) 0.0133(12) 0.0047(9) -0.0021(10) -0.0107(10)
F13 0.0264(9) 0.0349(8) 0.0177(8) -0.0058(6) 0.0038(7) -0.0115(6)
C14 0.0181(12) 0.0189(10) 0.0163(12) 0.0037(9) -0.0016(10) -0.0078(9)
F14 0.0339(9) 0.0305(7) 0.0213(8) 0.0091(6) -0.0045(7) -0.0198(7)
C15 0.0164(12) 0.0164(10) 0.0168(12) 0.0004(8) -0.0010(10) -0.0048(9)
C16 0.0214(13) 0.0215(10) 0.0169(12) 0.0028(8) -0.0050(10) -0.0072(9)
O16 0.0297(10) 0.0170(7) 0.0176(8) -0.0019(6) -0.0003(7) -0.0074(7)

loop_
_atom_type_symbol
_atom_type_description
_atom_type_scat_dispersion_real
_atom_type_scat_dispersion_imag
_atom_type_scat_source
C C 0.0033 0.0016 'International Tables Vol C Tables 4.2.6.8 and 6.1.1.4'
H H 0.0000 0.0000 'International Tables Vol C Tables 4.2.6.8 and 6.1.1.4'
F F 0.0171 0.0103 'International Tables Vol C Tables 4.2.6.8 and 6.1.1.4'
O O 0.0106 0.0060 'International Tables Vol C Tables 4.2.6.8 and 6.1.1.4'

loop_
_geom_angle_atom_site_label_1
_geom_angle_atom_site_label_2
_geom_angle_atom_site_label_3
_geom_angle
C1 O1 C5 112.63(19)
O2 C1 O1 107.2(2)
O2 C1 C2 112.0(2)
O1 C1 C2 110.79(18)
O2 C1 H1A 108.9
O1 C1 H1A 108.9
C2 C1 H1A 108.9
C1 O2 H2O 109.5
F2 C2 C3 107.44(18)
F2 C2 C1 108.7(2)
C3 C2 C1 111.40(19)
F2 C2 H2A 109.8
C3 C2 H2A 109.8
C1 C2 H2A 109.8
F3 C3 C4 108.88(19)
F3 C3 C2 106.32(19)
C4 C3 C2 109.2(2)
F3 C3 H3A 110.8
C4 C3 H3A 110.8
C2 C3 H3A 110.8
F4 C4 C3 108.9(2)
F4 C4 C5 110.11(17)
C3 C4 C5 111.09(19)
F4 C4 H4A 108.9
C3 C4 H4A 108.9
C5 C4 H4A 108.9
O1 C5 C6 107.3(2)
O1 C5 C4 107.86(17)
C6 C5 C4 113.51(19)
O1 C5 H5A 109.4
C6 C5 H5A 109.4
C4 C5 H5A 109.4
O6 C6 C5 112.13(19)
O6 C6 H6A 109.2
C5 C6 H6A 109.2
O6 C6 H6B 109.2
C5 C6 H6B 109.2
H6A C6 H6B 107.9
C6 O6 H6O 109.5
C11 O11 C15 111.37(18)
O12 C11 O11 107.94(19)
O12 C11 C12 108.1(2)
O11 C11 C12 110.99(19)
O12 C11 H11A 109.9
O11 C11 H11A 109.9
C12 C11 H11A 109.9
C11 O12 H12O 109.5
F12 C12 C11 108.9(2)
F12 C12 C13 106.1(2)
C11 C12 C13 110.8(2)
F12 C12 H12A 110.3
C11 C12 H12A 110.3
C13 C12 H12A 110.3
F13 C13 C14 108.9(2)
F13 C13 C12 106.8(2)
C14 C13 C12 110.2(2)
F13 C13 H13A 110.3
C14 C13 H13A 110.3
C12 C13 H13A 110.3
F14 C14 C13 109.25(19)
F14 C14 C15 109.72(19)
C13 C14 C15 110.7(2)
F14 C14 H14A 109.0
C13 C14 H14A 109.0
C15 C14 H14A 109.0
O11 C15 C16 108.8(2)
O11 C15 C14 106.5(2)
C16 C15 C14 113.11(19)
O11 C15 H15A 109.5
C16 C15 H15A 109.5
C14 C15 H15A 109.5
O16 C16 C15 112.7(2)
O16 C16 H16A 109.1
C15 C16 H16A 109.1
O16 C16 H16B 109.1
C15 C16 H16B 109.1
H16A C16 H16B 107.8
C16 O16 H16O 109.5

loop_
_geom_bond_atom_site_label_1
_geom_bond_atom_site_label_2
_geom_bond_distance
O1 C1 1.430(3)
O1 C5 1.434(3)
C1 O2 1.397(3)
C1 C2 1.522(4)
C1 H1A 1.0000
O2 H2O 0.9800
C2 F2 1.402(3)
C2 C3 1.516(3)
C2 H2A 1.0000
C3 F3 1.405(3)
C3 C4 1.510(3)
C3 H3A 1.0000
C4 F4 1.400(3)
C4 C5 1.522(3)
C4 H4A 1.0000
C5 C6 1.521(3)
C5 H5A 1.0000
C6 O6 1.430(3)
C6 H6A 0.9900
C6 H6B 0.9900
O6 H6O 0.9800
O11 C11 1.428(3)
O11 C15 1.438(3)
C11 O12 1.393(3)
C11 C12 1.525(4)
C11 H11A 1.0000
O12 H12O 0.9800
C12 F12 1.389(3)
C12 C13 1.531(3)
C12 H12A 1.0000
C13 F13 1.403(3)
C13 C14 1.506(4)
C13 H13A 1.0000
C14 F14 1.406(3)
C14 C15 1.523(3)
C14 H14A 1.0000
C15 C16 1.517(4)
C15 H15A 1.0000
C16 O16 1.419(3)
C16 H16A 0.9900
C16 H16B 0.9900
O16 H16O 0.9800

loop_
_geom_hbond_atom_site_label_D
_geom_hbond_atom_site_label_H
_geom_hbond_atom_site_label_A
_geom_hbond_distance_DH
_geom_hbond_distance_HA
_geom_hbond_distance_DA
_geom_hbond_angle_DHA
_geom_hbond_site_symmetry_A
O2 H2O O6 0.98 1.83 2.734(3) 152.5 1_565
O6 H6O O16 0.98 1.82 2.701(3) 147.9 .
O12 H12O O16 0.98 1.64 2.616(4) 174.1 1_545
O16 H16O O1 0.98 2.74 3.125(4) 103.7 .
O16 H16O O6 0.98 2.57 2.701(3) 86.9 .

loop_
_geom_torsion_atom_site_label_1
_geom_torsion_atom_site_label_2
_geom_torsion_atom_site_label_3
_geom_torsion_atom_site_label_4
_geom_torsion
C5 O1 C1 O2 177.09(16)
C5 O1 C1 C2 -60.4(2)
O2 C1 C2 F2 55.0(2)
O1 C1 C2 F2 -64.7(2)
O2 C1 C2 C3 173.17(17)
O1 C1 C2 C3 53.5(3)
F2 C2 C3 F3 -174.87(18)
C1 C2 C3 F3 66.2(2)
F2 C2 C3 C4 67.8(2)
C1 C2 C3 C4 -51.2(2)
F3 C3 C4 F4 60.8(2)
C2 C3 C4 F4 176.47(18)
F3 C3 C4 C5 -60.7(2)
C2 C3 C4 C5 55.1(2)
C1 O1 C5 C6 -174.44(18)
C1 O1 C5 C4 62.9(2)
F4 C4 C5 O1 179.22(16)
C3 C4 C5 O1 -60.1(2)
F4 C4 C5 C6 60.5(2)
C3 C4 C5 C6 -178.86(19)
O1 C5 C6 O6 -57.6(2)
C4 C5 C6 O6 61.5(3)
C15 O11 C11 O12 178.61(17)
C15 O11 C11 C12 -63.1(3)
O12 C11 C12 F12 54.2(2)
O11 C11 C12 F12 -64.0(3)
O12 C11 C12 C13 170.44(18)
O11 C11 C12 C13 52.3(3)
F12 C12 C13 F13 -172.33(18)
C11 C12 C13 F13 69.7(3)
F12 C12 C13 C14 69.6(3)
C11 C12 C13 C14 -48.5(3)
F13 C13 C14 F14 58.5(2)
C12 C13 C14 F14 175.37(19)
F13 C13 C14 C15 -62.4(2)
C12 C13 C14 C15 54.4(3)
C11 O11 C15 C16 -170.98(18)
C11 O11 C15 C14 66.8(2)
F14 C14 C15 O11 176.98(18)
C13 C14 C15 O11 -62.4(2)
F14 C14 C15 C16 57.6(2)
C13 C14 C15 C16 178.2(2)
O11 C15 C16 O16 -59.7(2)
C14 C15 C16 O16 58.4(3)
